data_2310770
loop_
_publ_author_name
'M\"uller, Carola J'
'Lidin, Sven'

_publ_section_title
;
 Cu~3~Sn - understanding the systematic absences.
;
_journal_coden_ASTM ACSBDA
_journal_coeditor_code DQ5008
_journal_issue 5
_journal_name_full
;
 Acta Crystallographica, Section B: Structural Science, Crystal Engineering
 and Materials
;
_journal_page_first 879
_journal_page_last 887
_journal_paper_doi 10.1107/S205252061401806X
_journal_volume 70
_journal_year 2014
_chemical_formula_sum 'Cu3 Sn'
_chemical_formula_weight 309.3
_chemical_name_common 'Cu3 Sn1'
_space_group_IT_number 63
_symmetry_cell_setting orthorhombic
_symmetry_Int_Tables_number 63
_symmetry_space_group_name_Hall '-C 2c 2'
_symmetry_space_group_name_H-M 'C m c m'
_cell_angle_alpha 90
_cell_angle_beta 90
_cell_angle_gamma 90
_cell_formula_units_Z 20
_cell_length_a 5.5210(2)
_cell_length_b 47.781(3)
_cell_length_c 4.3340(2)
_cell_measurement_reflns_used 780
_cell_measurement_temperature 293
_cell_measurement_theta_max 28.39
_cell_measurement_theta_min 3.41
_cell_volume 1143.30(10)
_computing_cell_refinement
;
CrysAlisPro, Agilent Technologies,
Version 1.171.36.32 (release 02-08-2013 CrysAlis171 .NET)
(compiled Aug  2 2013,16:46:58)
;
_computing_data_collection
;
CrysAlisPro, Agilent Technologies,
Version 1.171.36.32 (release 02-08-2013 CrysAlis171 .NET)
(compiled Aug  2 2013,16:46:58)
;
_computing_data_reduction
;
CrysAlisPro, Agilent Technologies,
Version 1.171.36.32 (release 02-08-2013 CrysAlis171 .NET)
(compiled Aug  2 2013,16:46:58)
;
_diffrn_ambient_temperature 293
_diffrn_detector_area_resol_mean 16.1367
_diffrn_measured_fraction_theta_full 0.98
_diffrn_measured_fraction_theta_max 0.95
_diffrn_measurement_device 'four-cycle diffractometer'
_diffrn_measurement_device_type 'Xcalibur, Eos'
_diffrn_measurement_method '\w scans'
_diffrn_radiation_monochromator graphite
_diffrn_radiation_probe x-ray
_diffrn_radiation_source 'Enhance (Mo) X-ray Source'
_diffrn_radiation_type 'Mo K\a'
_diffrn_radiation_wavelength 0.7107
_diffrn_reflns_av_R_equivalents 0.032
_diffrn_reflns_av_unetI/netI 0.0221
_diffrn_reflns_limit_h_max 7
_diffrn_reflns_limit_h_min -7
_diffrn_reflns_limit_k_max 62
_diffrn_reflns_limit_k_min -61
_diffrn_reflns_limit_l_max 5
_diffrn_reflns_limit_l_min -5
_diffrn_reflns_number 5911
_diffrn_reflns_theta_full 27.94
_diffrn_reflns_theta_max 28.39
_diffrn_reflns_theta_min 3.41
_exptl_absorpt_coefficient_mu 37.873
_exptl_absorpt_correction_T_max 0.7
_exptl_absorpt_correction_T_min 0.372
_exptl_absorpt_correction_type analytical
_exptl_absorpt_process_details
;
CrysAlisPro, Agilent Technologies,
Version 1.171.36.32 (release 02-08-2013 CrysAlis171 .NET)
(compiled Aug  2 2013,16:46:58)
Analytical numeric absorption correction using a multifaceted crystal
   model based on expressions derived by R.C. Clark & J.S. Reid.
(Clark, R. C. & Reid, J. S. (1995). Acta Cryst. A51, 887-897)
;
_exptl_crystal_colour 'metallic grey'
_exptl_crystal_density_diffrn 8.983
_exptl_crystal_description 'trigonal prismatic'
_exptl_crystal_F_000 2740
_exptl_crystal_size_max 0.061
_exptl_crystal_size_mid 0.023
_exptl_crystal_size_min 0.017
_refine_diff_density_max 2.22
_refine_diff_density_min -2.36
_refine_ls_extinction_coef 43(13)
_refine_ls_extinction_method 'B-C type 1 Gaussian isotropic (Becker & Coppens, 1974)'
_refine_ls_goodness_of_fit_gt 1.52
_refine_ls_goodness_of_fit_ref 1.17
_refine_ls_number_constraints 0
_refine_ls_number_parameters 72
_refine_ls_number_reflns 851
_refine_ls_number_restraints 0
_refine_ls_R_factor_all 0.0966
_refine_ls_R_factor_gt 0.0382
_refine_ls_shift/su_max 0.0399
_refine_ls_shift/su_mean 0.0079
_refine_ls_structure_factor_coef Fsqd
_refine_ls_weighting_details w=1/(\s^2^(I)+0.0035999999I^2^)
_refine_ls_weighting_scheme sigma
_refine_ls_wR_factor_gt 0.1300
_refine_ls_wR_factor_ref 0.1719
_reflns_number_gt 332
_reflns_number_total 851
_reflns_threshold_expression I>3\s(I)
_cod_data_source_file dq5008sup1.cif
_cod_data_source_block 473K-superstructure
_cod_original_sg_symbol_Hall '-C -2x;-2yc;-2zc'
_cod_original_formula_sum 'Cu3 Sn1'
_cod_database_code 2310770

loop_
_symmetry_equiv_pos_site_id
_symmetry_equiv_pos_as_xyz
1 x,y,z
2 -x,-y,z+1/2
3 -x,y,-z+1/2
4 x,-y,-z
5 -x,-y,-z
6 x,y,-z+1/2
7 x,-y,z+1/2
8 -x,y,z
9 x+1/2,y+1/2,z
10 -x+1/2,-y+1/2,z+1/2
11 -x+1/2,y+1/2,-z+1/2
12 x+1/2,-y+1/2,-z
13 -x+1/2,-y+1/2,-z
14 x+1/2,y+1/2,-z+1/2
15 x+1/2,-y+1/2,z+1/2
16 -x+1/2,y+1/2,z

loop_
_atom_site_label
_atom_site_type_symbol
_atom_site_fract_x
_atom_site_fract_y
_atom_site_fract_z
_atom_site_adp_type
_atom_site_U_iso_or_equiv
_atom_site_site_symmetry_multiplicity
_atom_site_occupancy
_atom_site_calc_flag
Sn1 Sn 0 0.33365(4) 0.25 Uani 0.0061(6) 4 1 d
Sn2 Sn 0.5 0.36610(4) -0.25 Uani 0.0074(6) 4 1 d
Sn3 Sn 0.5 0.26620(4) -0.25 Uani 0.0043(5) 4 1 d
Cu1 Cu 0.2480(3) 0.38408(7) 0.25 Uani 0.0124(11) 8 1 d
Cu2 Cu 0.2402(3) 0.48427(7) -0.75 Uani 0.0108(10) 8 1 d
Cu3 Cu 0.2521(3) 0.41582(7) -0.25 Uani 0.0135(11) 8 1 d
Cu4 Cu 0.2526(3) 0.31614(6) -0.25 Uani 0.0065(10) 8 1 d
Cu5 Cu 0.2485(3) 0.28401(6) 0.25 Uani 0.0066(10) 8 1 d
Sn4 Sn 0.5 0.46640(4) -0.25 Uani 0.0081(6) 4 1 d
Sn5 Sn 0 0.43334(4) -0.75 Uani 0.0089(7) 4 1 d
Cu6 Cu 0.5 0.43178(7) -0.75 Uani 0.0079(11) 4 1 d
Cu7 Cu 0 0.46921(7) -1.25 Uani 0.0057(10) 4 1 d
Cu8 Cu 0 0.36961(7) -0.25 Uani 0.0103(11) 4 1 d
Cu9 Cu 0 0.26929(8) -0.25 Uani 0.0089(11) 4 1 d
Cu10 Cu -0.5 0.33070(7) 0.25 Uani 0.0078(10) 4 1 d

loop_
_atom_site_aniso_label
_atom_site_aniso_type_symbol
_atom_site_aniso_U_11
_atom_site_aniso_U_22
_atom_site_aniso_U_33
_atom_site_aniso_U_12
_atom_site_aniso_U_13
_atom_site_aniso_U_23
Sn1 Sn 0.0046(10) 0.0066(9) 0.0072(12) 0 0 0
Sn2 Sn 0.0076(11) 0.0069(9) 0.0077(13) 0 0 0
Sn3 Sn 0.0046(10) 0.0050(8) 0.0032(11) 0 0 0
Cu1 Cu 0.016(2) 0.0143(16) 0.007(2) 0.0005(7) 0 0
Cu2 Cu 0.0104(17) 0.0128(14) 0.009(2) -0.0015(6) 0 0
Cu3 Cu 0.0142(19) 0.0114(16) 0.015(2) -0.0011(7) 0 0
Cu4 Cu 0.0049(16) 0.0087(14) 0.006(2) -0.0016(6) 0 0
Cu5 Cu 0.0112(18) 0.0008(12) 0.008(2) 0.0002(5) 0 0
Sn4 Sn 0.0078(11) 0.0089(9) 0.0077(12) 0 0 0
Sn5 Sn 0.0092(11) 0.0082(9) 0.0092(13) 0 0 0
Cu6 Cu 0.0038(18) 0.0155(17) 0.004(2) 0 0 0
Cu7 Cu 0.0036(18) 0.0094(16) 0.004(2) 0 0 0
Cu8 Cu 0.010(2) 0.0091(16) 0.011(2) 0 0 0
Cu9 Cu 0.0075(18) 0.0124(15) 0.007(2) 0 0 0
Cu10 Cu 0.0037(17) 0.0121(16) 0.008(2) 0 0 0

loop_
_atom_type_symbol
_atom_type_scat_dispersion_real
_atom_type_scat_dispersion_imag
_atom_type_scat_source
Cu 0.3201 1.2651 'International Tables Vol C tables 4.2.6.8 and 6.1.1.1'
Sn -0.6537 1.4246 'International Tables Vol C tables 4.2.6.8 and 6.1.1.1'

loop_
_geom_bond_atom_site_label_1
_geom_bond_atom_site_label_2
_geom_bond_site_symmetry_2
_geom_bond_distance
Sn1 Sn1 1_455 5.5210(4)
Sn1 Sn1 1_554 4.3340(4)
Sn1 Sn1 1_556 4.3340(4)
Sn1 Sn1 1_655 5.5210(4)
Sn1 Sn2 1_455 3.8367(11)
Sn1 Sn2 1_456 3.8367(11)
Sn1 Sn2 . 3.8370(11)
Sn1 Sn2 1_556 3.8369(11)
Sn1 Sn3 1_455 4.7647(18)
Sn1 Sn3 1_456 4.7648(18)
Sn1 Sn3 . 4.7643(18)
Sn1 Sn3 1_556 4.7644(18)
Sn1 Sn3 10_555 4.771(3)
Sn1 Cu1 1_455 4.800(2)
Sn1 Cu1 1_554 5.1444(19)
Sn1 Cu1 . 2.771(3)
Sn1 Cu1 1_556 5.1443(19)
Sn1 Cu1 3_554 5.1443(19)
Sn1 Cu1 3_555 2.771(3)
Sn1 Cu1 3_556 5.1442(19)
Sn1 Cu1 3_655 4.801(2)
Sn1 Cu3 . 4.696(3)
Sn1 Cu3 1_556 4.696(3)
Sn1 Cu3 3_554 4.696(3)
Sn1 Cu3 3_555 4.695(3)
Sn1 Cu4 1_455 4.7355(15)
Sn1 Cu4 1_456 4.7355(15)
Sn1 Cu4 . 2.7091(13)
Sn1 Cu4 1_556 2.7092(13)
Sn1 Cu4 3_554 2.7092(13)
Sn1 Cu4 3_555 2.7093(13)
Sn1 Cu4 3_654 4.7353(15)
Sn1 Cu4 3_655 4.7353(15)
Sn1 Cu5 1_455 4.779(2)
Sn1 Cu5 1_554 5.1274(16)
Sn1 Cu5 . 2.740(3)
Sn1 Cu5 1_556 5.1276(16)
Sn1 Cu5 3_554 5.1276(16)
Sn1 Cu5 3_555 2.740(3)
Sn1 Cu5 3_556 5.1277(16)
Sn1 Cu5 3_655 4.779(2)
Sn1 Sn5 1_556 4.763(3)
Sn1 Cu6 1_456 5.441(3)
Sn1 Cu6 1_556 5.441(3)
Sn1 Cu8 . 2.765(2)
Sn1 Cu8 1_556 2.765(2)
Sn1 Cu9 . 3.762(3)
Sn1 Cu9 1_556 3.762(3)
Sn1 Cu9 10_455 5.640(4)
Sn1 Cu9 10_555 5.640(4)
Sn1 Cu10 1_554 5.1404(4)
Sn1 Cu10 . 2.7641(3)
Sn1 Cu10 1_556 5.1404(4)
Sn1 Cu10 1_654 5.1404(4)
Sn1 Cu10 1_655 2.7641(3)
Sn1 Cu10 1_656 5.1404(4)
Sn2 Sn2 1_455 5.5210(4)
Sn2 Sn2 1_554 4.3340(4)
Sn2 Sn2 1_556 4.3340(4)
Sn2 Sn2 1_655 5.5210(4)
Sn2 Sn3 . 4.773(3)
Sn2 Cu1 1_554 2.7146(15)
Sn2 Cu1 . 2.7146(15)
Sn2 Cu1 1_654 4.7421(16)
Sn2 Cu1 1_655 4.7421(16)
Sn2 Cu1 3_554 4.7420(16)
Sn2 Cu1 3_555 4.7420(16)
Sn2 Cu1 3_654 2.7147(15)
Sn2 Cu1 3_655 2.7147(15)
Sn2 Cu3 1_554 5.1283(18)
Sn2 Cu3 . 2.741(3)
Sn2 Cu3 1_556 5.1281(18)
Sn2 Cu3 1_655 4.784(2)
Sn2 Cu3 3_554 4.784(2)
Sn2 Cu3 3_653 5.1284(18)
Sn2 Cu3 3_654 2.742(3)
Sn2 Cu3 3_655 5.1283(18)
Sn2 Cu4 1_554 5.1330(17)
Sn2 Cu4 . 2.750(3)
Sn2 Cu4 1_556 5.1332(17)
Sn2 Cu4 1_655 4.792(2)
Sn2 Cu4 3_554 4.792(2)
Sn2 Cu4 3_653 5.1329(17)
Sn2 Cu4 3_654 2.750(3)
Sn2 Cu4 3_655 5.1330(17)
Sn2 Cu5 1_554 4.691(3)
Sn2 Cu5 . 4.692(3)
Sn2 Cu5 3_654 4.691(3)
Sn2 Cu5 3_655 4.691(3)
Sn2 Sn4 . 4.792(3)
Sn2 Sn5 . 4.7576(18)
Sn2 Sn5 1_556 4.7575(18)
Sn2 Sn5 1_655 4.7580(18)
Sn2 Sn5 1_656 4.7579(18)
Sn2 Cu6 . 3.814(3)
Sn2 Cu6 1_556 3.814(3)
Sn2 Cu7 1_556 5.647(3)
Sn2 Cu7 1_656 5.647(3)
Sn2 Cu8 1_554 5.1412(4)
Sn2 Cu8 . 2.7655(3)
Sn2 Cu8 1_556 5.1412(4)
Sn2 Cu8 1_654 5.1412(4)
Sn2 Cu8 1_655 2.7656(3)
Sn2 Cu8 1_656 5.1412(4)
Sn2 Cu9 . 5.387(4)
Sn2 Cu9 1_655 5.387(4)
Sn2 Cu10 1_654 2.749(2)
Sn2 Cu10 1_655 2.749(2)
Sn3 Sn3 1_455 5.5210(4)
Sn3 Sn3 1_554 4.3340(4)
Sn3 Sn3 1_556 4.3340(4)
Sn3 Sn3 1_655 5.5210(4)
Sn3 Sn3 10_554 3.8360(11)
Sn3 Sn3 10_555 3.8360(11)
Sn3 Sn3 10_654 3.8357(11)
Sn3 Sn3 10_655 3.8358(11)
Sn3 Cu4 1_554 5.1327(17)
Sn3 Cu4 . 2.750(3)
Sn3 Cu4 1_556 5.1325(17)
Sn3 Cu4 1_655 4.792(2)
Sn3 Cu4 10_554 4.704(3)
Sn3 Cu4 10_555 4.704(3)
Sn3 Cu4 3_554 4.791(2)
Sn3 Cu4 3_653 5.1328(17)
Sn3 Cu4 3_654 2.750(3)
Sn3 Cu4 3_655 5.1326(17)
Sn3 Cu4 12_554 4.703(3)
Sn3 Cu4 12_555 4.703(3)
Sn3 Cu5 1_554 2.7105(13)
Sn3 Cu5 . 2.7105(13)
Sn3 Cu5 1_654 4.7435(15)
Sn3 Cu5 1_655 4.7434(15)
Sn3 Cu5 10_553 5.1404(17)
Sn3 Cu5 10_554 2.764(3)
Sn3 Cu5 10_555 5.1405(17)
Sn3 Cu5 10_654 4.792(2)
Sn3 Cu5 3_554 4.7433(15)
Sn3 Cu5 3_555 4.7433(15)
Sn3 Cu5 3_654 2.7106(13)
Sn3 Cu5 3_655 2.7106(13)
Sn3 Cu5 12_455 4.793(2)
Sn3 Cu5 12_554 5.1402(17)
Sn3 Cu5 12_555 2.764(3)
Sn3 Cu5 12_556 5.1404(17)
Sn3 Cu8 . 5.659(3)
Sn3 Cu8 1_655 5.660(3)
Sn3 Cu9 1_554 5.1406(4)
Sn3 Cu9 . 2.7644(3)
Sn3 Cu9 1_556 5.1406(4)
Sn3 Cu9 1_654 5.1406(4)
Sn3 Cu9 1_655 2.7644(3)
Sn3 Cu9 1_656 5.1406(4)
Sn3 Cu9 10_554 2.752(3)
Sn3 Cu9 10_555 2.752(3)
Sn3 Cu10 1_654 3.767(3)
Sn3 Cu10 1_655 3.767(3)
Sn3 Cu10 10_454 5.391(3)
Sn3 Cu10 10_554 5.390(3)
Cu1 Cu1 1_455 5.521(2)
Cu1 Cu1 1_554 4.3340(4)
Cu1 Cu1 1_556 4.3340(4)
Cu1 Cu1 1_655 5.521(2)
Cu1 Cu1 3_554 5.1265(13)
Cu1 Cu1 3_555 2.738(2)
Cu1 Cu1 3_556 5.1265(13)
Cu1 Cu1 3_654 5.1505(13)
Cu1 Cu1 3_655 2.783(2)
Cu1 Cu1 3_656 5.1505(13)
Cu1 Cu2 1_556 4.787(5)
Cu1 Cu2 3_554 5.494(4)
Cu1 Cu2 3_654 5.559(4)
Cu1 Cu3 . 2.645(3)
Cu1 Cu3 1_556 2.645(3)
Cu1 Cu3 3_554 3.823(2)
Cu1 Cu3 3_555 3.823(2)
Cu1 Cu3 3_654 3.823(2)
Cu1 Cu3 3_655 3.823(2)
Cu1 Cu4 . 3.903(4)
Cu1 Cu4 1_556 3.903(4)
Cu1 Cu4 3_554 4.782(3)
Cu1 Cu4 3_555 4.782(3)
Cu1 Cu4 3_654 4.778(3)
Cu1 Cu4 3_655 4.778(3)
Cu1 Cu5 . 4.781(4)
Cu1 Cu5 3_555 5.512(4)
Cu1 Cu5 3_655 5.530(4)
Cu1 Sn4 . 4.702(3)
Cu1 Sn4 1_556 4.701(3)
Cu1 Sn5 . 5.1184(19)
Cu1 Sn5 1_556 2.723(3)
Cu1 Sn5 1_557 5.1183(19)
Cu1 Sn5 1_656 4.773(2)
Cu1 Cu6 1_456 4.717(3)
Cu1 Cu6 . 5.091(2)
Cu1 Cu6 1_556 2.671(4)
Cu1 Cu6 1_557 5.091(2)
Cu1 Cu7 1_556 4.808(4)
Cu1 Cu7 1_557 4.808(4)
Cu1 Cu8 . 2.6549(15)
Cu1 Cu8 1_556 2.6550(15)
Cu1 Cu8 1_655 4.7341(16)
Cu1 Cu8 1_656 4.7341(16)
Cu1 Cu10 . 4.854(3)
Cu1 Cu10 1_654 5.218(2)
Cu1 Cu10 1_655 2.905(4)
Cu1 Cu10 1_656 5.218(2)
Cu2 Cu2 1_455 5.521(2)
Cu2 Cu2 1_554 4.3340(4)
Cu2 Cu2 1_556 4.3340(4)
Cu2 Cu2 1_655 5.521(2)
Cu2 Cu2 2_564 3.741(3)
Cu2 Cu2 2_565 3.740(3)
Cu2 Cu2 2_664 3.897(3)
Cu2 Cu2 2_665 3.897(3)
Cu2 Cu2 3_552 5.0813(13)
Cu2 Cu2 3_553 2.653(2)
Cu2 Cu2 3_554 5.0813(13)
Cu2 Cu2 3_652 5.1972(14)
Cu2 Cu2 3_653 2.868(2)
Cu2 Cu2 3_654 5.1972(14)
Cu2 Cu2 4_563 2.637(3)
Cu2 Cu2 4_564 2.637(3)
Cu2 Cu3 1_554 3.924(4)
Cu2 Cu3 . 3.924(4)
Cu2 Cu3 2_564 5.493(4)
Cu2 Cu3 2_664 5.536(4)
Cu2 Cu3 3_553 4.773(3)
Cu2 Cu3 3_554 4.773(3)
Cu2 Cu3 3_653 4.821(3)
Cu2 Cu3 3_654 4.821(3)
Cu2 Cu3 4_564 4.774(5)
Cu2 Sn4 1_454 4.7040(17)
Cu2 Sn4 1_455 4.7040(17)
Cu2 Sn4 1_554 2.7352(15)
Cu2 Sn4 . 2.7353(15)
Cu2 Sn4 2_564 4.718(2)
Cu2 Sn4 2_663 5.1379(19)
Cu2 Sn4 2_664 2.759(3)
Cu2 Sn4 2_665 5.1378(19)
Cu2 Sn5 1_554 5.1444(19)
Cu2 Sn5 . 2.772(3)
Cu2 Sn5 1_556 5.1445(19)
Cu2 Sn5 1_655 4.849(2)
Cu2 Sn5 2_564 4.685(3)
Cu2 Sn5 2_565 4.685(3)
Cu2 Cu6 1_455 4.795(3)
Cu2 Cu6 1_554 5.209(2)
Cu2 Cu6 . 2.889(4)
Cu2 Cu6 1_556 5.209(2)
Cu2 Cu6 2_664 4.780(4)
Cu2 Cu6 2_665 4.779(4)
Cu2 Cu7 . 2.6407(15)
Cu2 Cu7 1_556 2.6407(15)
Cu2 Cu7 1_655 4.7758(17)
Cu2 Cu7 1_656 4.7759(17)
Cu2 Cu7 2_564 5.048(2)
Cu2 Cu7 2_565 2.588(4)
Cu2 Cu7 2_566 5.048(2)
Cu2 Cu7 2_665 4.748(3)
Cu3 Cu3 1_455 5.521(2)
Cu3 Cu3 1_554 4.3340(4)
Cu3 Cu3 1_556 4.3340(4)
Cu3 Cu3 1_655 5.521(2)
Cu3 Cu3 3_553 5.1511(13)
Cu3 Cu3 3_554 2.784(2)
Cu3 Cu3 3_555 5.1511(13)
Cu3 Cu3 3_653 5.1259(13)
Cu3 Cu3 3_654 2.737(2)
Cu3 Cu3 3_655 5.1259(13)
Cu3 Cu4 . 4.763(4)
Cu3 Cu4 3_554 5.518(4)
Cu3 Cu4 3_654 5.492(4)
Cu3 Sn4 1_455 4.804(2)
Cu3 Sn4 1_554 5.1476(18)
Cu3 Sn4 . 2.777(3)
Cu3 Sn4 1_556 5.1475(18)
Cu3 Sn5 . 2.7081(14)
Cu3 Sn5 1_556 2.7081(14)
Cu3 Sn5 1_655 4.7378(16)
Cu3 Sn5 1_656 4.7377(16)
Cu3 Cu6 1_455 4.7455(16)
Cu3 Cu6 1_456 4.7455(16)
Cu3 Cu6 . 2.6741(16)
Cu3 Cu6 1_556 2.6740(16)
Cu3 Cu7 . 5.218(2)
Cu3 Cu7 1_556 2.906(4)
Cu3 Cu7 1_557 5.218(2)
Cu3 Cu7 1_656 4.854(3)
Cu3 Cu8 1_554 5.059(2)
Cu3 Cu8 . 2.610(4)
Cu3 Cu8 1_556 5.059(2)
Cu3 Cu8 1_655 4.682(3)
Cu3 Cu10 1_654 4.807(4)
Cu3 Cu10 1_655 4.807(4)
Cu4 Cu4 1_455 5.521(2)
Cu4 Cu4 1_554 4.3340(4)
Cu4 Cu4 1_556 4.3340(4)
Cu4 Cu4 1_655 5.521(2)
Cu4 Cu4 3_553 5.1537(12)
Cu4 Cu4 3_554 2.789(2)
Cu4 Cu4 3_555 5.1537(12)
Cu4 Cu4 3_653 5.1233(12)
Cu4 Cu4 3_654 2.732(2)
Cu4 Cu4 3_655 5.1233(12)
Cu4 Cu5 1_554 2.656(2)
Cu4 Cu5 . 2.656(2)
Cu4 Cu5 10_554 4.786(4)
Cu4 Cu5 3_554 3.835(2)
Cu4 Cu5 3_555 3.835(2)
Cu4 Cu5 3_654 3.826(2)
Cu4 Cu5 3_655 3.826(2)
Cu4 Cu5 12_455 5.536(4)
Cu4 Cu5 12_555 5.513(4)
Cu4 Cu8 1_554 5.220(2)
Cu4 Cu8 . 2.910(4)
Cu4 Cu8 1_556 5.220(2)
Cu4 Cu8 1_655 4.853(3)
Cu4 Cu9 1_554 5.074(2)
Cu4 Cu9 . 2.638(4)
Cu4 Cu9 1_556 5.074(2)
Cu4 Cu9 1_655 4.695(3)
Cu4 Cu9 10_554 4.819(4)
Cu4 Cu9 10_555 4.819(4)
Cu4 Cu10 1_554 4.7373(15)
Cu4 Cu10 . 4.7373(15)
Cu4 Cu10 1_654 2.6544(14)
Cu4 Cu10 1_655 2.6544(14)
Cu5 Cu5 1_455 5.521(2)
Cu5 Cu5 1_554 4.3340(4)
Cu5 Cu5 1_556 4.3340(4)
Cu5 Cu5 1_655 5.521(2)
Cu5 Cu5 10_554 3.906(3)
Cu5 Cu5 10_555 3.906(3)
Cu5 Cu5 3_554 5.1299(12)
Cu5 Cu5 3_555 2.745(2)
Cu5 Cu5 3_556 5.1299(12)
Cu5 Cu5 3_654 5.1471(13)
Cu5 Cu5 3_655 2.776(2)
Cu5 Cu5 3_656 5.1471(13)
Cu5 Cu5 12_455 4.783(3)
Cu5 Cu5 12_456 4.784(3)
Cu5 Cu5 12_555 4.783(3)
Cu5 Cu5 12_556 4.783(3)
Cu5 Cu8 . 4.828(4)
Cu5 Cu8 1_556 4.827(4)
Cu5 Cu9 . 2.6597(15)
Cu5 Cu9 1_556 2.6598(15)
Cu5 Cu9 1_655 4.7331(16)
Cu5 Cu9 1_656 4.7331(16)
Cu5 Cu9 10_455 4.855(3)
Cu5 Cu9 10_554 5.215(2)
Cu5 Cu9 10_555 2.900(4)
Cu5 Cu9 10_556 5.215(2)
Cu5 Cu10 . 4.696(3)
Cu5 Cu10 1_654 5.068(2)
Cu5 Cu10 1_655 2.628(4)
Cu5 Cu10 1_656 5.068(2)
Sn4 Sn4 1_455 5.5210(4)
Sn4 Sn4 1_554 4.3340(4)
Sn4 Sn4 1_556 4.3340(4)
Sn4 Sn4 1_655 5.5210(4)
Sn4 Sn4 2_664 3.874(2)
Sn4 Sn4 2_665 3.874(2)
Sn4 Sn5 . 3.8486(11)
Sn4 Sn5 1_556 3.8487(11)
Sn4 Sn5 1_655 3.8484(11)
Sn4 Sn5 1_656 3.8485(11)
Sn4 Sn5 2_565 5.529(2)
Sn4 Sn5 2_665 5.529(2)
Sn4 Cu6 . 2.726(2)
Sn4 Cu6 1_556 2.726(2)
Sn4 Cu6 2_665 4.865(4)
Sn4 Cu7 . 5.1402(4)
Sn4 Cu7 1_556 2.7637(3)
Sn4 Cu7 1_557 5.1402(4)
Sn4 Cu7 1_655 5.1402(4)
Sn4 Cu7 1_656 2.7638(3)
Sn4 Cu7 1_657 5.1402(4)
Sn4 Cu7 2_565 4.667(2)
Sn4 Cu7 2_566 4.667(2)
Sn4 Cu7 2_665 4.668(2)
Sn4 Cu7 2_666 4.667(2)
Sn4 Cu8 . 5.386(3)
Sn4 Cu8 1_655 5.386(3)
Sn5 Sn5 1_455 5.5210(4)
Sn5 Sn5 1_554 4.3340(4)
Sn5 Sn5 1_556 4.3340(4)
Sn5 Sn5 1_655 5.5210(4)
Sn5 Cu6 1_454 5.1390(4)
Sn5 Cu6 1_455 2.7615(2)
Sn5 Cu6 1_456 5.1390(4)
Sn5 Cu6 1_554 5.1390(4)
Sn5 Cu6 . 2.7615(2)
Sn5 Cu6 1_556 5.1390(4)
Sn5 Cu7 . 2.763(2)
Sn5 Cu7 1_556 2.763(2)
Sn5 Cu7 2_565 4.656(4)
Sn5 Cu8 1_554 3.737(3)
Sn5 Cu8 . 3.738(3)
Sn5 Cu10 1_554 5.628(3)
Sn5 Cu10 1_654 5.628(3)
Cu6 Cu6 1_455 5.5210(4)
Cu6 Cu6 1_554 4.3340(4)
Cu6 Cu6 1_556 4.3340(4)
Cu6 Cu6 1_655 5.5210(4)
Cu6 Cu7 . 3.939(2)
Cu6 Cu7 1_556 3.939(2)
Cu6 Cu7 1_655 3.939(2)
Cu6 Cu7 1_656 3.939(2)
Cu6 Cu7 2_565 5.477(4)
Cu6 Cu7 2_665 5.478(4)
Cu6 Cu8 1_554 4.598(3)
Cu6 Cu8 . 4.598(3)
Cu6 Cu8 1_654 4.598(3)
Cu6 Cu8 1_655 4.598(3)
Cu6 Cu10 1_654 4.830(5)
Cu7 Cu7 1_455 5.5210(4)
Cu7 Cu7 1_554 4.3340(4)
Cu7 Cu7 1_556 4.3340(4)
Cu7 Cu7 1_655 5.5210(4)
Cu7 Cu7 2_564 3.655(4)
Cu7 Cu7 2_565 3.654(4)
Cu7 Cu8 1_554 4.759(5)
Cu8 Cu8 1_455 5.5210(4)
Cu8 Cu8 1_554 4.3340(4)
Cu8 Cu8 1_556 4.3340(4)
Cu8 Cu8 1_655 5.5210(4)
Cu8 Cu9 . 4.793(5)
Cu8 Cu10 1_554 3.972(2)
Cu8 Cu10 . 3.972(2)
Cu8 Cu10 1_654 3.971(2)
Cu8 Cu10 1_655 3.971(2)
Cu9 Cu9 1_455 5.5210(4)
Cu9 Cu9 1_554 4.3340(4)
Cu9 Cu9 1_556 4.3340(4)
Cu9 Cu9 1_655 5.5210(4)
Cu9 Cu9 10_454 3.964(2)
Cu9 Cu9 10_455 3.964(2)
Cu9 Cu9 10_554 3.964(2)
Cu9 Cu9 10_555 3.964(2)
Cu9 Cu10 1_554 4.574(3)
Cu9 Cu10 . 4.574(3)
Cu9 Cu10 1_654 4.575(3)
Cu9 Cu10 1_655 4.575(3)
Cu9 Cu10 10_454 4.777(5)
Cu10 Cu10 1_455 5.5210(4)
Cu10 Cu10 1_554 4.3340(4)
Cu10 Cu10 1_556 4.3340(4)
Cu10 Cu10 1_655 5.5210(4)
